data_2216214
loop_
_publ_author_name
'Narayana, B.'
'Jagadeesh Prasad, D.'
'Sarojini, B. K.'
'Yathirajan, H.S.'
'Bolte, Michael'

_publ_section_title
3-[4-(Methylsulfanyl)benzyl]-4-{(1<i>E</i>)-[4-(methylsulfanyl)phenyl]methyleneamino}-4,5-dihydro-1<i>H</i>-1,2,4-triazole-5-thione
_journal_coeditor_code AT2474
_journal_issue 12
_journal_name_full 'Acta Crystallographica Section E'
_journal_page_first o4705
_journal_page_last o4706
_journal_paper_doi 10.1107/S1600536807056462
_journal_volume 63
_journal_year 2007
_chemical_formula_iupac 'C18 H18 N4 S3'
_chemical_formula_moiety 'C18 H18 N4 S3'
_chemical_formula_sum 'C18 H18 N4 S3'
_chemical_formula_weight 386.54
_chemical_name_systematic
;3-[4-(Methylsulfanyl)benzyl]-4-{(1E)-[4-(methylsulfanyl)phenyl]methyleneamino}-
4,5-dihydro-1H-1,2,4-triazole-5-thione
;
_space_group_IT_number 2
_symmetry_cell_setting triclinic
_symmetry_space_group_name_Hall '-P 1'
_symmetry_space_group_name_H-M 'P -1'
_atom_sites_solution_hydrogens geom
_atom_sites_solution_primary direct
_atom_sites_solution_secondary difmap
_audit_creation_method SHELXL-97
_cell_angle_alpha 91.093(7)
_cell_angle_beta 98.068(8)
_cell_angle_gamma 99.789(8)
_cell_formula_units_Z 2
_cell_length_a 7.3269(7)
_cell_length_b 9.8280(10)
_cell_length_c 13.6139(12)
_cell_measurement_reflns_used 11444
_cell_measurement_temperature 173(2)
_cell_measurement_theta_max 25.7
_cell_measurement_theta_min 3.8
_cell_volume 955.56(16)
_computing_cell_refinement 'X-Area (Stoe & Cie, 2001)'
_computing_data_collection 'X-Area (Stoe & Cie, 2001)'
_computing_data_reduction 'X-Area (Stoe & Cie, 2001)'
_computing_molecular_graphics 'XP in SHELXTL-Plus (Sheldrick, 1991)'
_computing_publication_material 'SHELXL97 (Sheldrick, 1997)'
_computing_structure_refinement 'SHELXL97 (Sheldrick, 1997)'
_computing_structure_solution 'SHELXS97 (Sheldrick, 1990)'
_diffrn_ambient_temperature 173(2)
_diffrn_measured_fraction_theta_full 0.995
_diffrn_measured_fraction_theta_max 0.992
_diffrn_measurement_device_type 'STOE IPDS II two-circle-diffractometer'
_diffrn_measurement_method \w
_diffrn_radiation_monochromator graphite
_diffrn_radiation_source 'fine-focus sealed tube'
_diffrn_radiation_type MoK\a
_diffrn_radiation_wavelength 0.71073
_diffrn_reflns_av_R_equivalents 0.0356
_diffrn_reflns_av_sigmaI/netI 0.0241
_diffrn_reflns_limit_h_max 8
_diffrn_reflns_limit_h_min -8
_diffrn_reflns_limit_k_max 11
_diffrn_reflns_limit_k_min -11
_diffrn_reflns_limit_l_max 16
_diffrn_reflns_limit_l_min -16
_diffrn_reflns_number 12044
_diffrn_reflns_theta_full 25.00
_diffrn_reflns_theta_max 25.59
_diffrn_reflns_theta_min 3.61
_diffrn_standards_number 0
_exptl_absorpt_coefficient_mu 0.396
_exptl_absorpt_correction_T_max 0.9214
_exptl_absorpt_correction_T_min 0.8972
_exptl_absorpt_correction_type multi-scan
_exptl_absorpt_process_details '(MULABS; Spek, 2003; Blessing, 1995)'
_exptl_crystal_colour yellow
_exptl_crystal_density_diffrn 1.343
_exptl_crystal_density_method 'not measured'
_exptl_crystal_description block
_exptl_crystal_F_000 404
_exptl_crystal_size_max 0.28
_exptl_crystal_size_mid 0.26
_exptl_crystal_size_min 0.21
_refine_diff_density_max 0.238
_refine_diff_density_min -0.296
_refine_ls_extinction_coef 0.015(2)
_refine_ls_extinction_expression Fc^*^=kFc[1+0.001xFc^2^\l^3^/sin(2\q)]^-1/4^
_refine_ls_extinction_method SHELXL
_refine_ls_goodness_of_fit_ref 1.048
_refine_ls_hydrogen_treatment mixed
_refine_ls_matrix_type full
_refine_ls_number_parameters 233
_refine_ls_number_reflns 3555
_refine_ls_number_restraints 0
_refine_ls_restrained_S_all 1.048
_refine_ls_R_factor_all 0.0339
_refine_ls_R_factor_gt 0.0290
_refine_ls_shift/su_max 0.001
_refine_ls_shift/su_mean 0.000
_refine_ls_structure_factor_coef Fsqd
_refine_ls_weighting_details 'calc w=1/[\s^2^(Fo^2^)+(0.0409P)^2^+0.3204P] where P=(Fo^2^+2Fc^2^)/3'
_refine_ls_weighting_scheme calc
_refine_ls_wR_factor_gt 0.0751
_refine_ls_wR_factor_ref 0.0773
_reflns_number_gt 3191
_reflns_number_total 3555
_reflns_threshold_expression I>2\s(I)
_cod_data_source_file at2474.cif
_cod_data_source_block I
_cod_original_sg_symbol_Hall 'P -1'
_cod_database_code 2216214
_cod_database_fobs_code 2216214

loop_
_symmetry_equiv_pos_as_xyz
'x, y, z'
'-x, -y, -z'

loop_
_atom_site_type_symbol
_atom_site_label
_atom_site_fract_x
_atom_site_fract_y
_atom_site_fract_z
_atom_site_U_iso_or_equiv
_atom_site_adp_type
_atom_site_calc_flag
_atom_site_refinement_flags
_atom_site_occupancy
S S1 1.01643(5) 0.94490(4) 0.66117(3) 0.02266(11) Uani d . 1
S S2 -0.09236(6) 0.51351(5) 0.14774(3) 0.03943(14) Uani d . 1
S S3 0.57354(6) 0.82097(4) 1.22497(3) 0.03008(12) Uani d . 1
C C1 0.8033(2) 0.87947(14) 0.59765(10) 0.0205(3) Uani d . 1
C C2 0.5085(2) 0.76653(15) 0.55282(10) 0.0212(3) Uani d . 1
C C3 0.3210(2) 0.68345(16) 0.56391(11) 0.0259(3) Uani d . 1
H H3A 0.2506 0.7408 0.5997 0.031 Uiso calc R 1
H H3B 0.3393 0.6026 0.6040 0.031 Uiso calc R 1
C C4 0.6811(2) 0.87988(15) 0.79592(11) 0.0230(3) Uani d . 1
H H4 0.7434 0.9660 0.7769 0.028 Uiso calc R 1
N N1 0.74922(17) 0.87201(13) 0.49904(9) 0.0246(3) Uani d . 1
H H1 0.817(3) 0.911(2) 0.4520(15) 0.039(5) Uiso d . 1
N N2 0.56841(17) 0.80276(14) 0.46955(9) 0.0259(3) Uani d . 1
N N3 0.64388(16) 0.81443(12) 0.63284(8) 0.0199(3) Uani d . 1
N N4 0.61541(17) 0.78174(13) 0.73026(9) 0.0230(3) Uani d . 1
C C11 0.20827(19) 0.63422(16) 0.46387(11) 0.0237(3) Uani d . 1
C C12 0.1275(2) 0.72730(16) 0.40330(13) 0.0308(4) Uani d . 1
H H12 0.1374 0.8201 0.4272 0.037 Uiso calc R 1
C C13 0.0329(2) 0.68735(17) 0.30888(13) 0.0334(4) Uani d . 1
H H13 -0.0205 0.7527 0.2688 0.040 Uiso calc R 1
C C14 0.0160(2) 0.55068(16) 0.27268(12) 0.0266(3) Uani d . 1
C C15 0.0897(2) 0.45557(15) 0.33402(12) 0.0266(3) Uani d . 1
H H15 0.0748 0.3617 0.3115 0.032 Uiso calc R 1
C C16 0.1855(2) 0.49790(16) 0.42849(11) 0.0258(3) Uani d . 1
H H16 0.2361 0.4322 0.4695 0.031 Uiso calc R 1
C C17 -0.0465(3) 0.3443(2) 0.12139(16) 0.0547(6) Uani d . 1
H H17A 0.0883 0.3442 0.1364 0.082 Uiso calc R 1
H H17B -0.0894 0.3183 0.0510 0.082 Uiso calc R 1
H H17C -0.1133 0.2777 0.1623 0.082 Uiso calc R 1
C C21 0.6600(2) 0.85875(16) 0.90013(11) 0.0232(3) Uani d . 1
C C22 0.5609(2) 0.73536(16) 0.93015(11) 0.0280(3) Uani d . 1
H H22 0.5106 0.6619 0.8825 0.034 Uiso calc R 1
C C23 0.5354(2) 0.71928(16) 1.02835(11) 0.0285(3) Uani d . 1
H H23 0.4674 0.6353 1.0475 0.034 Uiso calc R 1
C C24 0.6095(2) 0.82651(16) 1.09967(11) 0.0240(3) Uani d . 1
C C25 0.7133(2) 0.94843(17) 1.07040(11) 0.0295(3) Uani d . 1
H H25 0.7678 1.0206 1.1184 0.035 Uiso calc R 1
C C26 0.7368(2) 0.96429(16) 0.97167(11) 0.0282(3) Uani d . 1
H H26 0.8058 1.0479 0.9525 0.034 Uiso calc R 1
C C27 0.4774(3) 0.64210(19) 1.23845(13) 0.0392(4) Uani d . 1
H H27A 0.3585 0.6170 1.1939 0.059 Uiso calc R 1
H H27B 0.4558 0.6282 1.3073 0.059 Uiso calc R 1
H H27C 0.5655 0.5838 1.2216 0.059 Uiso calc R 1

loop_
_atom_site_aniso_label
_atom_site_aniso_U_11
_atom_site_aniso_U_22
_atom_site_aniso_U_33
_atom_site_aniso_U_12
_atom_site_aniso_U_13
_atom_site_aniso_U_23
S1 0.02176(19) 0.02459(19) 0.01955(18) -0.00150(14) 0.00242(13) 0.00275(13)
S2 0.0392(2) 0.0359(2) 0.0385(3) 0.00935(18) -0.01336(18) -0.00501(18)
S3 0.0344(2) 0.0375(2) 0.01671(19) 0.00034(17) 0.00564(15) -0.00206(15)
C1 0.0236(7) 0.0190(7) 0.0189(7) 0.0010(5) 0.0061(5) 0.0018(5)
C2 0.0215(7) 0.0233(7) 0.0185(7) 0.0018(6) 0.0042(5) -0.0011(5)
C3 0.0211(7) 0.0317(8) 0.0242(7) -0.0009(6) 0.0080(6) 0.0019(6)
C4 0.0241(7) 0.0245(7) 0.0218(7) 0.0046(6) 0.0077(6) 0.0017(6)
N1 0.0217(6) 0.0319(7) 0.0173(6) -0.0053(5) 0.0046(5) 0.0021(5)
N2 0.0216(6) 0.0336(7) 0.0196(6) -0.0037(5) 0.0037(5) 0.0004(5)
N3 0.0218(6) 0.0222(6) 0.0157(6) 0.0009(5) 0.0058(5) 0.0016(4)
N4 0.0256(6) 0.0283(7) 0.0155(6) 0.0024(5) 0.0073(5) 0.0032(5)
C11 0.0159(6) 0.0281(8) 0.0270(8) -0.0002(5) 0.0077(6) 0.0005(6)
C12 0.0273(8) 0.0234(8) 0.0406(9) 0.0062(6) -0.0003(7) -0.0045(6)
C13 0.0290(8) 0.0267(8) 0.0428(10) 0.0094(6) -0.0064(7) 0.0006(7)
C14 0.0173(7) 0.0277(8) 0.0329(8) 0.0019(6) -0.0001(6) -0.0012(6)
C15 0.0255(7) 0.0203(7) 0.0332(8) 0.0002(6) 0.0069(6) 0.0008(6)
C16 0.0254(7) 0.0247(7) 0.0281(8) 0.0030(6) 0.0081(6) 0.0061(6)
C17 0.0704(14) 0.0471(12) 0.0437(12) 0.0224(10) -0.0146(10) -0.0157(9)
C21 0.0216(7) 0.0284(8) 0.0202(7) 0.0039(6) 0.0056(5) 0.0003(6)
C22 0.0333(8) 0.0281(8) 0.0199(7) -0.0022(6) 0.0045(6) -0.0044(6)
C23 0.0318(8) 0.0292(8) 0.0224(8) -0.0035(6) 0.0069(6) 0.0010(6)
C24 0.0214(7) 0.0326(8) 0.0176(7) 0.0040(6) 0.0030(5) -0.0003(6)
C25 0.0311(8) 0.0317(8) 0.0222(8) -0.0030(6) 0.0033(6) -0.0062(6)
C26 0.0294(8) 0.0283(8) 0.0249(8) -0.0030(6) 0.0075(6) -0.0011(6)
C27 0.0449(10) 0.0436(10) 0.0262(8) -0.0085(8) 0.0149(7) -0.0012(7)

loop_
_atom_type_symbol
_atom_type_description
_atom_type_scat_dispersion_real
_atom_type_scat_dispersion_imag
_atom_type_scat_source
C C 0.0033 0.0016 'International Tables Vol C Tables 4.2.6.8 and 6.1.1.4'
H H 0.0000 0.0000 'International Tables Vol C Tables 4.2.6.8 and 6.1.1.4'
N N 0.0061 0.0033 'International Tables Vol C Tables 4.2.6.8 and 6.1.1.4'
S S 0.1246 0.1234 'International Tables Vol C Tables 4.2.6.8 and 6.1.1.4'

loop_
_geom_angle_atom_site_label_1
_geom_angle_atom_site_label_2
_geom_angle_atom_site_label_3
_geom_angle
C14 S2 C17 103.29(9)
C24 S3 C27 103.51(8)
N1 C1 N3 102.44(12)
N1 C1 S1 128.21(11)
N3 C1 S1 129.28(11)
N2 C2 N3 110.54(12)
N2 C2 C3 126.49(13)
N3 C2 C3 122.97(12)
C2 C3 C11 111.42(12)
C2 C3 H3A 109.3
C11 C3 H3A 109.3
C2 C3 H3B 109.3
C11 C3 H3B 109.3
H3A C3 H3B 108.0
N4 C4 C21 119.89(13)
N4 C4 H4 120.1
C21 C4 H4 120.1
C1 N1 N2 114.21(12)
C1 N1 H1 126.7(13)
N2 N1 H1 118.9(12)
C2 N2 N1 103.96(11)
C2 N3 C1 108.76(11)
C2 N3 N4 120.95(11)
C1 N3 N4 129.89(12)
C4 N4 N3 114.65(12)
C16 C11 C12 118.03(14)
C16 C11 C3 121.93(14)
C12 C11 C3 120.03(14)
C13 C12 C11 121.43(15)
C13 C12 H12 119.3
C11 C12 H12 119.3
C12 C13 C14 120.05(15)
C12 C13 H13 120.0
C14 C13 H13 120.0
C15 C14 C13 118.98(15)
C15 C14 S2 124.56(12)
C13 C14 S2 116.41(12)
C14 C15 C16 120.10(14)
C14 C15 H15 119.9
C16 C15 H15 119.9
C11 C16 C15 121.32(14)
C11 C16 H16 119.3
C15 C16 H16 119.3
S2 C17 H17A 109.5
S2 C17 H17B 109.5
H17A C17 H17B 109.5
S2 C17 H17C 109.5
H17A C17 H17C 109.5
H17B C17 H17C 109.5
C26 C21 C22 118.78(13)
C26 C21 C4 119.66(13)
C22 C21 C4 121.55(13)
C23 C22 C21 120.82(14)
C23 C22 H22 119.6
C21 C22 H22 119.6
C22 C23 C24 120.25(14)
C22 C23 H23 119.9
C24 C23 H23 119.9
C25 C24 C23 119.05(13)
C25 C24 S3 116.97(11)
C23 C24 S3 123.94(11)
C26 C25 C24 120.35(14)
C26 C25 H25 119.8
C24 C25 H25 119.8
C25 C26 C21 120.72(14)
C25 C26 H26 119.6
C21 C26 H26 119.6
S3 C27 H27A 109.5
S3 C27 H27B 109.5
H27A C27 H27B 109.5
S3 C27 H27C 109.5
H27A C27 H27C 109.5
H27B C27 H27C 109.5

loop_
_geom_bond_atom_site_label_1
_geom_bond_atom_site_label_2
_geom_bond_distance
S1 C1 1.6907(15)
S2 C14 1.7763(16)
S2 C17 1.792(2)
S3 C24 1.7628(15)
S3 C27 1.8022(18)
C1 N1 1.3423(19)
C1 N3 1.3845(18)
C2 N2 1.3064(18)
C2 N3 1.3822(18)
C2 C3 1.5029(19)
C3 C11 1.515(2)
C3 H3A 0.9900
C3 H3B 0.9900
C4 N4 1.2844(19)
C4 C21 1.464(2)
C4 H4 0.9500
N1 N2 1.3831(17)
N1 H1 0.91(2)
N3 N4 1.4060(16)
C11 C16 1.390(2)
C11 C12 1.394(2)
C12 C13 1.387(2)
C12 H12 0.9500
C13 C14 1.401(2)
C13 H13 0.9500
C14 C15 1.392(2)
C15 C16 1.395(2)
C15 H15 0.9500
C16 H16 0.9500
C17 H17A 0.9800
C17 H17B 0.9800
C17 H17C 0.9800
C21 C26 1.396(2)
C21 C22 1.403(2)
C22 C23 1.384(2)
C22 H22 0.9500
C23 C24 1.402(2)
C23 H23 0.9500
C24 C25 1.402(2)
C25 C26 1.387(2)
C25 H25 0.9500
C26 H26 0.9500
C27 H27A 0.9800
C27 H27B 0.9800
C27 H27C 0.9800

loop_
_geom_hbond_atom_site_label_D
_geom_hbond_atom_site_label_H
_geom_hbond_atom_site_label_A
_geom_hbond_site_symmetry_A
_geom_hbond_distance_DH
_geom_hbond_distance_HA
_geom_hbond_distance_DA
_geom_hbond_angle_DHA
N1 H1 S1 2_776 0.91(2) 2.43(2) 3.3307(13) 169.7(17)

loop_
_geom_torsion_atom_site_label_1
_geom_torsion_atom_site_label_2
_geom_torsion_atom_site_label_3
_geom_torsion_atom_site_label_4
_geom_torsion
N2 C2 C3 C11 4.5(2)
N3 C2 C3 C11 -174.87(13)
N3 C1 N1 N2 -1.95(17)
S1 C1 N1 N2 175.26(11)
N3 C2 N2 N1 1.76(16)
C3 C2 N2 N1 -177.69(15)
C1 N1 N2 C2 0.17(18)
N2 C2 N3 C1 -3.08(17)
C3 C2 N3 C1 176.39(14)
N2 C2 N3 N4 -176.48(13)
C3 C2 N3 N4 3.0(2)
N1 C1 N3 C2 2.92(15)
S1 C1 N3 C2 -174.26(12)
N1 C1 N3 N4 175.53(13)
S1 C1 N3 N4 -1.6(2)
C21 C4 N4 N3 179.85(12)
C2 N3 N4 C4 -142.47(14)
C1 N3 N4 C4 45.7(2)
C2 C3 C11 C16 104.67(16)
C2 C3 C11 C12 -73.78(18)
C16 C11 C12 C13 -2.4(2)
C3 C11 C12 C13 176.13(14)
C11 C12 C13 C14 0.4(3)
C12 C13 C14 C15 2.2(2)
C12 C13 C14 S2 -175.46(13)
C17 S2 C14 C15 -8.65(17)
C17 S2 C14 C13 168.82(14)
C13 C14 C15 C16 -2.6(2)
S2 C14 C15 C16 174.81(11)
C12 C11 C16 C15 1.9(2)
C3 C11 C16 C15 -176.55(13)
C14 C15 C16 C11 0.5(2)
N4 C4 C21 C26 178.02(14)
N4 C4 C21 C22 -3.2(2)
C26 C21 C22 C23 1.5(2)
C4 C21 C22 C23 -177.23(15)
C21 C22 C23 C24 -0.3(3)
C22 C23 C24 C25 -1.5(2)
C22 C23 C24 S3 176.05(13)
C27 S3 C24 C25 -169.52(14)
C27 S3 C24 C23 12.87(17)
C23 C24 C25 C26 2.1(2)
S3 C24 C25 C26 -175.62(13)
C24 C25 C26 C21 -0.9(3)
C22 C21 C26 C25 -0.9(2)
C4 C21 C26 C25 177.86(15)

loop_
_cod_related_entry_id
_cod_related_entry_database
_cod_related_entry_code
1 ChemSpider 21196479
